data_7109373
loop_
_publ_author_name
'Hannes Buhl'
'Christian Ganter'

_publ_section_title
;
 Tuning the electronic properties of an N-heterocyclic carbene by charge
 and mesomeric effects
;
_journal_name_full Chem.Commun.
_journal_page_first 5417
_journal_paper_doi 10.1039/c3cc42547a
_journal_volume 49
_journal_year 2013
_chemical_formula_moiety 'C13 H21 N3, 2(C F3 O3 S)'
_chemical_formula_sum 'C15 H21 F6 N3 O6 S2'
_chemical_formula_weight 517.47
_chemical_name_systematic
;
?
;
_space_group_IT_number 2
_symmetry_cell_setting triclinic
_symmetry_space_group_name_Hall '-P 1'
_symmetry_space_group_name_H-M 'P -1'
_atom_sites_solution_hydrogens geom
_atom_sites_solution_primary direct
_atom_sites_solution_secondary difmap
_audit_creation_method SHELXL-97
_cell_angle_alpha 102.692(11)
_cell_angle_beta 92.911(11)
_cell_angle_gamma 104.750(11)
_cell_formula_units_Z 2
_cell_length_a 6.6711(11)
_cell_length_b 12.796(2)
_cell_length_c 14.462(2)
_cell_measurement_reflns_used 2608
_cell_measurement_temperature 293(2)
_cell_measurement_theta_max 24.242
_cell_measurement_theta_min 2.485
_cell_volume 1157.2(3)
_computing_cell_refinement 'SAINT (Bruker, 2006)'
_computing_data_collection 'APEX2 (Bruker, 2006)'
_computing_data_reduction SAINT
_computing_molecular_graphics 'ORTEP-3 (University of Glasgow, 2008)'
_computing_structure_refinement 'SHELXL-97 (Sheldrick, 1997)'
_computing_structure_solution 'SHELXS-97 (Sheldrick, 1990)'
_diffrn_ambient_temperature 293(2)
_diffrn_measured_fraction_theta_full 0.999
_diffrn_measured_fraction_theta_max 0.999
_diffrn_measurement_device_type 'Bruker Kappa APEX II CCD area detector'
_diffrn_measurement_method '\f and \w scans'
_diffrn_radiation_monochromator 'multilayer mirror'
_diffrn_radiation_source 'microfocus sealed tube'
_diffrn_radiation_type MoK\a
_diffrn_radiation_wavelength 0.71073
_diffrn_reflns_av_R_equivalents 0.0264
_diffrn_reflns_av_sigmaI/netI 0.0326
_diffrn_reflns_limit_h_max 7
_diffrn_reflns_limit_h_min -7
_diffrn_reflns_limit_k_max 15
_diffrn_reflns_limit_k_min -15
_diffrn_reflns_limit_l_max 17
_diffrn_reflns_limit_l_min -17
_diffrn_reflns_number 10200
_diffrn_reflns_theta_full 25.00
_diffrn_reflns_theta_max 25.00
_diffrn_reflns_theta_min 1.95
_exptl_absorpt_coefficient_mu 0.313
_exptl_absorpt_correction_T_max 1.0000
_exptl_absorpt_correction_T_min 0.8717
_exptl_absorpt_correction_type multi-scan
_exptl_absorpt_process_details '(<i>SADABS</i>; Sheldrick, 1996)'
_exptl_crystal_colour colourless
_exptl_crystal_density_diffrn 1.485
_exptl_crystal_density_method 'not measured'
_exptl_crystal_description Needle
_exptl_crystal_F_000 532
_exptl_crystal_size_max 0.5
_exptl_crystal_size_mid 0.1
_exptl_crystal_size_min 0.1
_refine_diff_density_max 0.365
_refine_diff_density_min -0.357
_refine_diff_density_rms 0.053
_refine_ls_extinction_method none
_refine_ls_goodness_of_fit_ref 1.121
_refine_ls_hydrogen_treatment mixed
_refine_ls_matrix_type full
_refine_ls_number_parameters 294
_refine_ls_number_reflns 4063
_refine_ls_number_restraints 0
_refine_ls_restrained_S_all 1.121
_refine_ls_R_factor_all 0.0999
_refine_ls_R_factor_gt 0.0679
_refine_ls_shift/su_max 0.000
_refine_ls_shift/su_mean 0.000
_refine_ls_structure_factor_coef Fsqd
_refine_ls_weighting_details 'calc w=1/[\s^2^(Fo^2^)+(0.0888P)^2^+0.7528P] where P=(Fo^2^+2Fc^2^)/3'
_refine_ls_weighting_scheme calc
_refine_ls_wR_factor_gt 0.1939
_refine_ls_wR_factor_ref 0.2067
_reflns_number_gt 2641
_reflns_number_total 4063
_reflns_threshold_expression >2sigma(I)
_cod_data_source_file c3cc42547a.txt
_cod_data_source_block mo_scan_0m_p-1
_cod_database_code 7109373

loop_
_symmetry_equiv_pos_as_xyz
'x, y, z'
'-x, -y, -z'

loop_
_atom_site_label
_atom_site_type_symbol
_atom_site_fract_x
_atom_site_fract_y
_atom_site_fract_z
_atom_site_U_iso_or_equiv
_atom_site_adp_type
_atom_site_occupancy
_atom_site_symmetry_multiplicity
_atom_site_calc_flag
_atom_site_refinement_flags
S1 S 0.25118(18) 0.21483(9) -0.54194(8) 0.0722(4) Uani 1 1 d .
S2 S 0.4812(2) 0.18240(9) -0.08231(8) 0.0759(4) Uani 1 1 d .
O6 O 0.0664(6) 0.2477(4) -0.5189(3) 0.1346(16) Uani 1 1 d .
F6 F 0.6313(6) 0.2849(4) -0.4619(3) 0.1503(16) Uani 1 1 d .
F4 F 0.4014(7) 0.2932(3) -0.3652(2) 0.1504(16) Uani 1 1 d .
O4 O 0.2478(8) 0.1080(3) -0.5346(3) 0.1287(15) Uani 1 1 d .
O5 O 0.3246(6) 0.2397(3) -0.6269(2) 0.0982(11) Uani 1 1 d .
F5 F 0.4771(7) 0.4090(3) -0.4479(3) 0.1453(15) Uani 1 1 d .
F1 F 0.5271(14) 0.3786(4) 0.0139(5) 0.253(4) Uani 1 1 d .
F2 F 0.4609(13) 0.3569(4) -0.1349(4) 0.251(4) Uani 1 1 d .
F3 F 0.7550(14) 0.3595(7) -0.0759(8) 0.326(7) Uani 1 1 d .
C8 C 0.9848(9) -0.1047(4) 0.2919(4) 0.0911(15) Uani 1 1 d .
H99A H 1.0133 -0.0719 0.3592 0.137 Uiso 1 1 calc R
H99B H 1.0799 -0.1484 0.2728 0.137 Uiso 1 1 calc R
H99C H 0.8442 -0.1516 0.2776 0.137 Uiso 1 1 calc R
C7 C 0.6748(9) 0.0199(4) 0.3863(3) 0.0909(15) Uani 1 1 d .
H88A H 0.5743 0.0537 0.4165 0.136 Uiso 1 1 calc R
H88B H 0.7849 0.0238 0.4334 0.136 Uiso 1 1 calc R
H88C H 0.6081 -0.0567 0.3555 0.136 Uiso 1 1 calc R
O2 O 0.4944(6) 0.1345(4) -0.1780(2) 0.1194(14) Uani 1 1 d .
O1 O 0.2681(7) 0.1650(5) -0.0634(4) 0.1559(19) Uani 1 1 d .
O3 O 0.6173(7) 0.1634(3) -0.0137(3) 0.1204(14) Uani 1 1 d .
N3 N 1.0108(6) -0.0160(3) 0.2398(3) 0.0708(9) Uani 1 1 d .
C3 C 1.1432(8) -0.0137(5) 0.1725(4) 0.0933(15) Uani 1 1 d .
H66 H 1.2185 -0.0663 0.1625 0.112 Uiso 1 1 calc R
C15 C 0.4460(9) 0.3051(4) -0.4484(4) 0.0878(14) Uani 1 1 d .
C13 C 0.8628(11) 0.5063(5) 0.2177(5) 0.121(2) Uani 1 1 d .
H1 H 0.7195 0.5024 0.2261 0.182 Uiso 1 1 calc R
H4 H 0.8796 0.4940 0.1510 0.182 Uiso 1 1 calc R
H3 H 0.9493 0.5786 0.2507 0.182 Uiso 1 1 calc R
C10 C 0.9266(8) 0.4171(4) 0.2581(3) 0.0807(13) Uani 1 1 d .
C9 C 0.7798(8) 0.3065(4) 0.2017(3) 0.0775(12) Uani 1 1 d .
H11 H 0.6371 0.3100 0.2067 0.093 Uiso 1 1 calc R
H12 H 0.8021 0.2970 0.1350 0.093 Uiso 1 1 calc R
N1 N 0.8058(5) 0.2078(3) 0.2333(2) 0.0620(8) Uani 1 1 d .
C6 C 0.9340(6) 0.1412(3) 0.2003(2) 0.0594(10) Uani 1 1 d .
C2 C 0.9063(6) 0.0620(3) 0.2525(3) 0.0587(10) Uani 1 1 d .
C4 C 1.1715(8) 0.0627(5) 0.1183(4) 0.0951(16) Uani 1 1 d .
H2 H 1.2639 0.0603 0.0724 0.114 Uiso 1 1 calc R
C5 C 1.0657(7) 0.1430(4) 0.1306(3) 0.0798(13) Uani 1 1 d .
H14 H 1.0823 0.1952 0.0938 0.096 Uiso 1 1 calc R
C11 C 0.9017(10) 0.4367(4) 0.3634(4) 0.1064(18) Uani 1 1 d .
H5 H 0.9900 0.5085 0.3963 0.160 Uiso 1 1 calc R
H6 H 0.9404 0.3802 0.3884 0.160 Uiso 1 1 calc R
H7 H 0.7590 0.4339 0.3723 0.160 Uiso 1 1 calc R
C12 C 1.1542(9) 0.4210(4) 0.2431(4) 0.1047(18) Uani 1 1 d .
H10 H 1.2416 0.4949 0.2704 0.157 Uiso 1 1 calc R
H9 H 1.1662 0.4013 0.1760 0.157 Uiso 1 1 calc R
H8 H 1.1971 0.3694 0.2733 0.157 Uiso 1 1 calc R
C1 C 0.7091(7) 0.1680(4) 0.3002(3) 0.0705(11) Uani 1 1 d .
H13 H 0.6138 0.1984 0.3338 0.085 Uiso 1 1 calc R
N2 N 0.7629(5) 0.0797(3) 0.3143(2) 0.0655(9) Uani 1 1 d .
C14 C 0.560(2) 0.3278(7) -0.0724(7) 0.162(4) Uani 1 1 d .

loop_
_atom_site_aniso_label
_atom_site_aniso_U_11
_atom_site_aniso_U_22
_atom_site_aniso_U_33
_atom_site_aniso_U_23
_atom_site_aniso_U_13
_atom_site_aniso_U_12
S1 0.0717(7) 0.0721(7) 0.0635(7) 0.0084(5) -0.0030(5) 0.0120(5)
S2 0.0929(9) 0.0704(7) 0.0622(7) 0.0097(5) 0.0056(6) 0.0243(6)
O6 0.066(2) 0.169(4) 0.160(4) 0.012(3) 0.012(2) 0.040(2)
F6 0.085(2) 0.198(4) 0.139(3) -0.009(3) -0.025(2) 0.036(2)
F4 0.192(4) 0.159(3) 0.0560(18) 0.0081(19) 0.004(2) -0.013(3)
O4 0.190(4) 0.069(2) 0.109(3) 0.013(2) -0.032(3) 0.020(2)
O5 0.105(3) 0.125(3) 0.067(2) 0.0258(19) 0.0035(18) 0.034(2)
F5 0.186(4) 0.074(2) 0.139(3) 0.0022(19) -0.012(3) -0.003(2)
F1 0.413(11) 0.123(4) 0.197(6) -0.050(4) -0.118(6) 0.130(6)
F2 0.453(11) 0.146(4) 0.180(5) 0.071(4) -0.068(6) 0.120(5)
F3 0.227(7) 0.252(9) 0.448(15) 0.208(10) -0.042(9) -0.113(7)
C8 0.110(4) 0.069(3) 0.093(3) 0.017(3) -0.007(3) 0.027(3)
C7 0.120(4) 0.078(3) 0.069(3) 0.023(2) 0.034(3) 0.007(3)
O2 0.128(3) 0.147(3) 0.074(2) -0.024(2) -0.013(2) 0.070(3)
O1 0.112(3) 0.217(6) 0.133(4) 0.050(4) 0.039(3) 0.021(3)
O3 0.174(4) 0.110(3) 0.080(2) 0.003(2) -0.028(2) 0.068(3)
N3 0.074(2) 0.064(2) 0.068(2) 0.0068(17) 0.0015(18) 0.0156(18)
C3 0.089(4) 0.086(4) 0.096(4) -0.003(3) 0.015(3) 0.030(3)
C15 0.097(4) 0.081(3) 0.071(3) 0.005(2) 0.008(3) 0.010(3)
C13 0.168(6) 0.078(4) 0.118(5) 0.033(3) -0.019(4) 0.031(4)
C10 0.103(4) 0.062(3) 0.070(3) 0.017(2) -0.010(3) 0.013(2)
C9 0.089(3) 0.069(3) 0.070(3) 0.017(2) -0.011(2) 0.018(2)
N1 0.069(2) 0.0596(19) 0.0506(18) 0.0072(15) 0.0006(16) 0.0114(16)
C6 0.065(2) 0.061(2) 0.0417(19) 0.0040(16) 0.0025(17) 0.0057(19)
C2 0.062(2) 0.056(2) 0.049(2) 0.0004(17) 0.0013(18) 0.0088(18)
C4 0.089(4) 0.100(4) 0.085(3) 0.005(3) 0.033(3) 0.017(3)
C5 0.089(3) 0.079(3) 0.059(3) 0.009(2) 0.014(2) 0.005(3)
C11 0.161(5) 0.072(3) 0.072(3) 0.003(2) 0.000(3) 0.023(3)
C12 0.105(4) 0.082(3) 0.110(4) 0.024(3) -0.011(3) -0.002(3)
C1 0.075(3) 0.066(3) 0.060(2) 0.003(2) 0.010(2) 0.010(2)
N2 0.078(2) 0.058(2) 0.0537(18) 0.0077(15) 0.0133(17) 0.0084(17)
C14 0.249(12) 0.100(5) 0.119(6) 0.025(5) -0.037(7) 0.031(6)

loop_
_atom_type_symbol
_atom_type_description
_atom_type_scat_dispersion_real
_atom_type_scat_dispersion_imag
_atom_type_scat_source
C C 0.0033 0.0016 'International Tables Vol C Tables 4.2.6.8 and 6.1.1.4'
H H 0.0000 0.0000 'International Tables Vol C Tables 4.2.6.8 and 6.1.1.4'
N N 0.0061 0.0033 'International Tables Vol C Tables 4.2.6.8 and 6.1.1.4'
O O 0.0106 0.0060 'International Tables Vol C Tables 4.2.6.8 and 6.1.1.4'
F F 0.0171 0.0103 'International Tables Vol C Tables 4.2.6.8 and 6.1.1.4'
S S 0.1246 0.1234 'International Tables Vol C Tables 4.2.6.8 and 6.1.1.4'

loop_
_geom_angle_atom_site_label_1
_geom_angle_atom_site_label_2
_geom_angle_atom_site_label_3
_geom_angle
O4 S1 O5 113.5(3)
O4 S1 O6 115.0(3)
O5 S1 O6 114.1(3)
O4 S1 C15 104.7(3)
O5 S1 C15 104.7(2)
O6 S1 C15 103.3(3)
O2 S2 O3 116.3(2)
O2 S2 O1 110.9(3)
O3 S2 O1 115.8(3)
O2 S2 C14 104.7(4)
O3 S2 C14 105.3(4)
O1 S2 C14 101.9(5)
N3 C8 H99A 109.5
N3 C8 H99B 109.5
H99A C8 H99B 109.5
N3 C8 H99C 109.5
H99A C8 H99C 109.5
H99B C8 H99C 109.5
N2 C7 H88A 109.5
N2 C7 H88B 109.5
H88A C7 H88B 109.5
N2 C7 H88C 109.5
H88A C7 H88C 109.5
H88B C7 H88C 109.5
C2 N3 C3 116.8(4)
C2 N3 C8 124.5(4)
C3 N3 C8 118.7(4)
N3 C3 C4 122.8(5)
N3 C3 H66 118.6
C4 C3 H66 118.6
F4 C15 F5 107.9(4)
F4 C15 F6 108.7(5)
F5 C15 F6 104.5(5)
F4 C15 S1 112.5(4)
F5 C15 S1 112.9(4)
F6 C15 S1 109.9(3)
C10 C13 H1 109.5
C10 C13 H4 109.5
H1 C13 H4 109.5
C10 C13 H3 109.5
H1 C13 H3 109.5
H4 C13 H3 109.5
C11 C10 C9 111.4(4)
C11 C10 C13 109.7(4)
C9 C10 C13 105.3(4)
C11 C10 C12 109.9(4)
C9 C10 C12 110.7(4)
C13 C10 C12 109.8(4)
N1 C9 C10 114.5(3)
N1 C9 H11 108.6
C10 C9 H11 108.6
N1 C9 H12 108.6
C10 C9 H12 108.6
H11 C9 H12 107.6
C1 N1 C6 107.2(3)
C1 N1 C9 125.0(4)
C6 N1 C9 127.8(3)
C5 C6 C2 121.7(4)
C5 C6 N1 132.3(4)
C2 C6 N1 106.0(3)
N3 C2 N2 129.8(4)
N3 C2 C6 121.8(4)
N2 C2 C6 108.4(4)
C3 C4 C5 121.1(5)
C3 C4 H2 119.5
C5 C4 H2 119.5
C6 C5 C4 115.8(5)
C6 C5 H14 122.1
C4 C5 H14 122.1
C10 C11 H5 109.5
C10 C11 H6 109.5
H5 C11 H6 109.5
C10 C11 H7 109.5
H5 C11 H7 109.5
H6 C11 H7 109.5
C10 C12 H10 109.5
C10 C12 H9 109.5
H10 C12 H9 109.5
C10 C12 H8 109.5
H10 C12 H8 109.5
H9 C12 H8 109.5
N1 C1 N2 112.2(4)
N1 C1 H13 123.9
N2 C1 H13 123.9
C1 N2 C2 106.3(3)
C1 N2 C7 122.3(4)
C2 N2 C7 131.4(4)
F3 C14 F2 111.0(10)
F3 C14 F1 106.0(9)
F2 C14 F1 109.1(10)
F3 C14 S2 109.8(9)
F2 C14 S2 112.7(7)
F1 C14 S2 107.9(7)

loop_
_geom_bond_atom_site_label_1
_geom_bond_atom_site_label_2
_geom_bond_distance
S1 O4 1.389(4)
S1 O5 1.416(3)
S1 O6 1.432(4)
S1 C15 1.796(5)
S2 O2 1.402(3)
S2 O3 1.413(4)
S2 O1 1.432(5)
S2 C14 1.771(8)
F6 C15 1.341(6)
F4 C15 1.286(5)
F5 C15 1.291(6)
F1 C14 1.331(11)
F2 C14 1.267(9)
F3 C14 1.267(13)
C8 N3 1.476(6)
C8 H99A 0.9600
C8 H99B 0.9600
C8 H99C 0.9600
C7 N2 1.482(5)
C7 H88A 0.9600
C7 H88B 0.9600
C7 H88C 0.9600
N3 C2 1.343(5)
N3 C3 1.347(6)
C3 C4 1.364(7)
C3 H66 0.9300
C13 C10 1.530(7)
C13 H1 0.9600
C13 H4 0.9600
C13 H3 0.9600
C10 C11 1.512(7)
C10 C9 1.527(6)
C10 C12 1.535(7)
C9 N1 1.480(5)
C9 H11 0.9700
C9 H12 0.9700
N1 C1 1.314(5)
N1 C6 1.385(5)
C6 C5 1.371(6)
C6 C2 1.373(5)
C2 N2 1.369(5)
C4 C5 1.374(7)
C4 H2 0.9300
C5 H14 0.9300
C11 H5 0.9600
C11 H6 0.9600
C11 H7 0.9600
C12 H10 0.9600
C12 H9 0.9600
C12 H8 0.9600
C1 N2 1.322(5)
C1 H13 0.9300

loop_
_geom_torsion_atom_site_label_1
_geom_torsion_atom_site_label_2
_geom_torsion_atom_site_label_3
_geom_torsion_atom_site_label_4
_geom_torsion
C2 N3 C3 C4 -0.5(7)
C8 N3 C3 C4 177.5(5)
O4 S1 C15 F4 -60.8(5)
O5 S1 C15 F4 179.6(4)
O6 S1 C15 F4 59.9(5)
O4 S1 C15 F5 176.8(4)
O5 S1 C15 F5 57.1(5)
O6 S1 C15 F5 -62.5(5)
O4 S1 C15 F6 60.5(5)
O5 S1 C15 F6 -59.1(4)
O6 S1 C15 F6 -178.8(4)
C11 C10 C9 N1 -57.7(6)
C13 C10 C9 N1 -176.5(4)
C12 C10 C9 N1 64.9(5)
C10 C9 N1 C1 88.4(5)
C10 C9 N1 C6 -90.9(5)
C1 N1 C6 C5 178.6(4)
C9 N1 C6 C5 -2.0(7)
C1 N1 C6 C2 -0.4(4)
C9 N1 C6 C2 179.0(3)
C3 N3 C2 N2 179.7(4)
C8 N3 C2 N2 1.7(6)
C3 N3 C2 C6 -0.7(6)
C8 N3 C2 C6 -178.6(4)
C5 C6 C2 N3 1.9(6)
N1 C6 C2 N3 -179.0(3)
C5 C6 C2 N2 -178.4(4)
N1 C6 C2 N2 0.8(4)
N3 C3 C4 C5 0.6(8)
C2 C6 C5 C4 -1.7(6)
N1 C6 C5 C4 179.3(4)
C3 C4 C5 C6 0.6(7)
C6 N1 C1 N2 -0.1(5)
C9 N1 C1 N2 -179.5(3)
N1 C1 N2 C2 0.6(5)
N1 C1 N2 C7 180.0(4)
N3 C2 N2 C1 178.9(4)
C6 C2 N2 C1 -0.8(4)
N3 C2 N2 C7 -0.5(7)
C6 C2 N2 C7 179.8(4)
O2 S2 C14 F3 -72.3(8)
O3 S2 C14 F3 50.9(9)
O1 S2 C14 F3 172.1(8)
O2 S2 C14 F2 52.0(10)
O3 S2 C14 F2 175.2(8)
O1 S2 C14 F2 -63.6(10)
O2 S2 C14 F1 172.6(7)
O3 S2 C14 F1 -64.3(9)
O1 S2 C14 F1 57.0(8)
